data_2223454
loop_
_publ_author_name
'Meenongwa, Atittaya'
'Chaveerach, Unchulee'
'Wilson, Claire'
'Blake, Alexander J.'

_publ_section_title
;
 Bis(1-carbamimidoyl-2-ethylisourea)copper(II) bis(perchlorate)
;
_journal_coeditor_code JH2102
_journal_issue 10
_journal_name_full 'Acta Crystallographica Section E'
_journal_page_first m1171
_journal_paper_doi 10.1107/S1600536809034965
_journal_volume 65
_journal_year 2009
_chemical_formula_iupac '[Cu (C4 H10 N4 O1)2] (Cl O4)2'
_chemical_formula_moiety 'C8 H20 Cu N8 O2 +, 2(Cl O4 -)'
_chemical_formula_sum 'C8 H20 Cl2 Cu N8 O10'
_chemical_formula_weight 522.76
_chemical_name_common ClOL1e2
_chemical_name_systematic
;
Bis(1-carbamimidoyl-2-ethylisourea)copper(II) bis(perchlorate)
;
_space_group_IT_number 14
_symmetry_cell_setting monoclinic
_symmetry_space_group_name_Hall '-P 2ybc'
_symmetry_space_group_name_H-M 'P 1 21/c 1'
_atom_sites_solution_hydrogens geom
_atom_sites_solution_primary direct
_atom_sites_solution_secondary difmap
_cell_angle_alpha 90.00
_cell_angle_beta 102.6570(10)
_cell_angle_gamma 90.00
_cell_formula_units_Z 4
_cell_length_a 10.6928(7)
_cell_length_b 13.8061(9)
_cell_length_c 13.5977(9)
_cell_measurement_reflns_used 6505
_cell_measurement_temperature 150(2)
_cell_measurement_theta_max 27.55
_cell_measurement_theta_min 2.75
_cell_volume 1958.6(2)
_computing_cell_refinement 'SAINT (Bruker, 2000)'
_computing_data_collection 'SMART (Bruker, 2001)'
_computing_data_reduction 'SAINT (Bruker, 2000) and SHELXTL (Sheldrick, 2008)'
_computing_molecular_graphics 'DIAMOND (Brandenburg, 2005)'
_computing_publication_material '<i>enCIFer</i> (Allen <i>et al.</i>, 2004) and <i>publCIF</i> (Westrip, 2009)'
_computing_structure_refinement 'SHELXL97 (Sheldrick, 2008)'
_computing_structure_solution 'SHELXS97 (Sheldrick, 2008)'
_diffrn_ambient_temperature 150(2)
_diffrn_measured_fraction_theta_full 0.997
_diffrn_measured_fraction_theta_max 0.996
_diffrn_measurement_device_type 'Bruker SMART APEX CCD area-detector'
_diffrn_measurement_method \w
_diffrn_radiation_monochromator graphite
_diffrn_radiation_source 'sealed tube'
_diffrn_radiation_type MoK\a
_diffrn_radiation_wavelength 0.71073
_diffrn_reflns_av_R_equivalents 0.015
_diffrn_reflns_av_sigmaI/netI 0.0146
_diffrn_reflns_limit_h_max 13
_diffrn_reflns_limit_h_min -13
_diffrn_reflns_limit_k_max 17
_diffrn_reflns_limit_k_min -17
_diffrn_reflns_limit_l_max 17
_diffrn_reflns_limit_l_min -17
_diffrn_reflns_number 16840
_diffrn_reflns_theta_full 27.50
_diffrn_reflns_theta_max 27.60
_diffrn_reflns_theta_min 2.45
_diffrn_standards_decay_% 0
_diffrn_standards_number 0
_exptl_absorpt_coefficient_mu 1.455
_exptl_absorpt_correction_T_max 1.000
_exptl_absorpt_correction_T_min 0.846
_exptl_absorpt_correction_type multi-scan
_exptl_absorpt_process_details '(SADABS; Sheldrick, 1996)'
_exptl_crystal_colour pink
_exptl_crystal_density_diffrn 1.773
_exptl_crystal_density_method 'not measured'
_exptl_crystal_description block
_exptl_crystal_F_000 1068
_exptl_crystal_size_max 0.42
_exptl_crystal_size_mid 0.15
_exptl_crystal_size_min 0.10
_refine_diff_density_max 0.774
_refine_diff_density_min -0.298
_refine_ls_extinction_method none
_refine_ls_goodness_of_fit_ref 1.017
_refine_ls_hydrogen_treatment constr
_refine_ls_matrix_type full
_refine_ls_number_parameters 298
_refine_ls_number_reflns 4516
_refine_ls_number_restraints 45
_refine_ls_restrained_S_all 1.062
_refine_ls_R_factor_all 0.0408
_refine_ls_R_factor_gt 0.0335
_refine_ls_shift/su_max 0.003
_refine_ls_shift/su_mean 0.001
_refine_ls_structure_factor_coef Fsqd
_refine_ls_weighting_details 'calc w=1/[\s^2^(Fo^2^)+(0.073P)^2^+0.715P] where P=(Fo^2^+2Fc^2^)/3'
_refine_ls_weighting_scheme calc
_refine_ls_wR_factor_ref 0.1104
_reflns_number_gt 3738
_reflns_number_total 4516
_reflns_threshold_expression I>2\s(I)
_cod_data_source_file jh2102.cif
_cod_data_source_block I
_cod_original_sg_symbol_H-M 'P 21/c'
_cod_original_formula_sum 'C8 H20 Cl2 Cu1 N8 O10'
_cod_database_code 2223454
_cod_database_fobs_code 2223454

loop_
_symmetry_equiv_pos_as_xyz
'x, y, z'
'-x, y+1/2, -z+1/2'
'-x, -y, -z'
'x, -y-1/2, z-1/2'

loop_
_atom_site_type_symbol
_atom_site_label
_atom_site_fract_x
_atom_site_fract_y
_atom_site_fract_z
_atom_site_U_iso_or_equiv
_atom_site_adp_type
_atom_site_calc_flag
_atom_site_refinement_flags
_atom_site_occupancy
_atom_site_disorder_assembly
_atom_site_disorder_group
Cu Cu1 0.255629(17) 0.501463(12) 0.002819(13) 0.01863(11) Uani d . 1 . .
O O1 0.34227(13) 0.23854(9) -0.12296(10) 0.0234(3) Uani d . 1 . .
O O2 0.15463(13) 0.76578(10) 0.11725(11) 0.0263(3) Uani d . 1 . .
N N1 0.37087(15) 0.53760(11) -0.08322(11) 0.0220(3) Uani d . 1 . .
H H1A 0.3881 0.5999 -0.0842 0.026 Uiso calc R 1 . .
N N2 0.51010(18) 0.51972(13) -0.19225(14) 0.0287(4) Uani d . 1 . .
H H2A 0.5290 0.5818 -0.1892 0.034 Uiso calc R 1 . .
H H2B 0.5455 0.4807 -0.2295 0.034 Uiso calc R 1 . .
N N3 0.40771(15) 0.38571(12) -0.14711(12) 0.0236(3) Uani d . 1 . .
H H3C 0.4459 0.3549 -0.1890 0.028 Uiso calc R 1 . .
N N4 0.27510(15) 0.36547(11) -0.03258(12) 0.0240(3) Uani d . 1 . .
H H4D 0.2374 0.3228 -0.0007 0.029 Uiso calc R 1 . .
N N5 0.13542(15) 0.46577(12) 0.08450(12) 0.0228(3) Uani d . 1 . .
H H5A 0.1221 0.4032 0.0887 0.027 Uiso calc R 1 . .
N N6 -0.01529(18) 0.48529(13) 0.18399(15) 0.0308(4) Uani d . 1 . .
H H6A -0.0308 0.4227 0.1839 0.037 Uiso calc R 1 . .
H H6B -0.0562 0.5251 0.2165 0.037 Uiso calc R 1 . .
N N7 0.08417(15) 0.61897(11) 0.13659(12) 0.0239(3) Uani d . 1 . .
H H7C 0.0341 0.6511 0.1685 0.029 Uiso calc R 1 . .
N N8 0.24037(15) 0.63742(11) 0.04106(12) 0.0234(3) Uani d . 1 . .
H H8D 0.2902 0.6788 0.0187 0.028 Uiso calc R 1 . .
C C1 0.42637(17) 0.48409(14) -0.13953(14) 0.0212(4) Uani d . 1 . .
C C2 0.33594(16) 0.33037(13) -0.09646(13) 0.0196(3) Uani d . 1 . .
C C3 0.2658(2) 0.16826(14) -0.08128(15) 0.0271(4) Uani d . 1 . .
H H3A 0.1736 0.1848 -0.1010 0.033 Uiso calc R 1 . .
H H3B 0.2918 0.1673 -0.0068 0.033 Uiso calc R 1 . .
C C4 0.2908(3) 0.07137(15) -0.12418(18) 0.0394(5) Uani d . 1 . .
H H4A 0.2415 0.0213 -0.0983 0.059 Uiso calc R 1 . .
H H4B 0.3824 0.0562 -0.1042 0.059 Uiso calc R 1 . .
H H4C 0.2647 0.0736 -0.1979 0.059 Uiso calc R 1 . .
C C5 0.07131(18) 0.52029(14) 0.13420(14) 0.0213(4) Uani d . 1 . .
C C6 0.16667(17) 0.67339(13) 0.09459(13) 0.0208(4) Uani d . 1 . .
C C7 0.23538(19) 0.83607(13) 0.08012(15) 0.0263(4) Uani d . 1 . .
H H7A 0.2148 0.8375 0.0055 0.032 Uiso calc R 1 . .
H H7B 0.3271 0.8195 0.1039 0.032 Uiso calc R 1 . .
C C8 0.2064(2) 0.93278(15) 0.12204(18) 0.0367(5) Uani d . 1 . .
H H8A 0.2581 0.9832 0.0994 0.055 Uiso calc R 1 . .
H H8B 0.2271 0.9300 0.1959 0.055 Uiso calc R 1 . .
H H8C 0.1152 0.9478 0.0981 0.055 Uiso calc R 1 . .
Cl Cl1 0.57714(4) 0.30297(3) -0.35071(3) 0.02420(13) Uani d D 1 . .
O O1C 0.56080(16) 0.24917(11) -0.44314(11) 0.0352(3) Uani d D 1 . .
O O2C 0.70647(16) 0.33555(14) -0.32002(14) 0.0485(4) Uani d D 1 . .
O O3C 0.49245(17) 0.38564(12) -0.36660(15) 0.0479(4) Uani d D 1 . .
O O4C 0.5435(2) 0.24293(13) -0.27344(13) 0.0484(4) Uani d D 1 . .
Cl Cl2 0.07496(4) 0.20306(3) 0.14733(3) 0.02688(13) Uani d D 1 . .
O O5C -0.0235(2) 0.27739(17) 0.1328(2) 0.0474(7) Uani d PD 0.60 A 1
O O6C 0.1007(2) 0.1677(2) 0.24675(19) 0.0505(8) Uani d PD 0.60 A 1
O O7C 0.1915(3) 0.2497(2) 0.1312(2) 0.0464(7) Uani d PD 0.60 A 1
O O8C 0.0365(4) 0.1307(2) 0.0748(3) 0.0683(11) Uani d PD 0.60 A 1
O O5B 0.0565(5) 0.2553(3) 0.0573(3) 0.0443(10) Uani d PD 0.40 A 2
O O6B 0.0400(5) 0.2556(3) 0.2287(3) 0.0477(11) Uani d PD 0.40 A 2
O O7B -0.0058(4) 0.1143(3) 0.1295(4) 0.0393(10) Uani d P 0.40 A 2
O O8B 0.2052(5) 0.1690(4) 0.1763(4) 0.0613(14) Uani d P 0.40 A 2

loop_
_atom_site_aniso_label
_atom_site_aniso_U_11
_atom_site_aniso_U_22
_atom_site_aniso_U_33
_atom_site_aniso_U_12
_atom_site_aniso_U_13
_atom_site_aniso_U_23
Cu1 0.02119(16) 0.01737(16) 0.01994(16) 0.00250(7) 0.01016(11) -0.00086(8)
O1 0.0291(7) 0.0187(6) 0.0247(6) 0.0015(5) 0.0109(5) -0.0030(5)
O2 0.0329(7) 0.0189(6) 0.0309(7) 0.0044(5) 0.0153(6) -0.0005(5)
N1 0.0262(8) 0.0184(8) 0.0245(8) 0.0013(6) 0.0120(6) -0.0023(6)
N2 0.0347(9) 0.0245(8) 0.0340(10) -0.0030(7) 0.0232(8) -0.0044(7)
N3 0.0273(8) 0.0225(8) 0.0258(8) -0.0006(6) 0.0159(6) -0.0060(6)
N4 0.0312(8) 0.0185(7) 0.0264(8) 0.0023(6) 0.0153(6) 0.0011(6)
N5 0.0273(8) 0.0193(8) 0.0255(8) 0.0015(6) 0.0137(6) -0.0012(6)
N6 0.0348(9) 0.0272(8) 0.0382(10) -0.0007(7) 0.0249(8) -0.0021(7)
N7 0.0255(8) 0.0223(8) 0.0283(8) 0.0035(6) 0.0152(6) -0.0028(6)
N8 0.0268(8) 0.0188(7) 0.0284(8) 0.0011(6) 0.0145(6) -0.0002(6)
C1 0.0190(8) 0.0256(9) 0.0209(9) 0.0012(7) 0.0086(7) -0.0011(7)
C2 0.0210(8) 0.0192(8) 0.0192(8) 0.0021(6) 0.0054(6) -0.0016(6)
C3 0.0359(10) 0.0200(9) 0.0282(10) -0.0006(7) 0.0131(8) -0.0006(7)
C4 0.0589(15) 0.0227(10) 0.0404(12) -0.0013(9) 0.0192(11) -0.0065(9)
C5 0.0207(8) 0.0245(8) 0.0207(9) 0.0023(7) 0.0087(7) -0.0007(7)
C6 0.0230(8) 0.0190(8) 0.0204(8) 0.0034(6) 0.0050(6) -0.0014(7)
C7 0.0323(10) 0.0200(9) 0.0283(10) 0.0010(7) 0.0100(8) 0.0001(7)
C8 0.0469(13) 0.0233(10) 0.0413(12) 0.0019(9) 0.0127(10) -0.0068(9)
Cl1 0.0286(2) 0.0230(2) 0.0226(2) -0.00094(16) 0.00904(17) -0.00272(16)
O1C 0.0452(9) 0.0319(8) 0.0297(8) 0.0036(6) 0.0106(6) -0.0061(6)
O2C 0.0362(9) 0.0562(11) 0.0490(10) -0.0109(8) 0.0002(7) 0.0025(9)
O3C 0.0492(10) 0.0360(9) 0.0576(11) 0.0121(7) 0.0098(8) -0.0116(8)
O4C 0.0669(12) 0.0479(10) 0.0355(9) -0.0089(9) 0.0222(8) 0.0061(8)
Cl2 0.0333(3) 0.0238(2) 0.0238(2) 0.00216(17) 0.00677(18) 0.00258(17)
O5C 0.0423(15) 0.0277(13) 0.0681(19) 0.0100(11) 0.0033(13) -0.0050(12)
O6C 0.0375(14) 0.078(2) 0.0338(14) -0.0190(14) 0.0026(11) 0.0286(14)
O7C 0.0493(16) 0.0528(17) 0.0457(16) 0.0050(13) 0.0293(13) 0.0186(13)
O8C 0.081(3) 0.0444(18) 0.063(2) 0.0169(17) -0.0195(19) -0.0222(17)
O5B 0.062(3) 0.034(2) 0.037(2) -0.0087(19) 0.0114(19) 0.0070(17)
O6B 0.066(3) 0.042(2) 0.047(3) -0.010(2) 0.039(2) -0.015(2)
O7B 0.052(3) 0.026(2) 0.041(2) -0.0100(17) 0.014(2) 0.0061(17)
O8B 0.040(2) 0.072(3) 0.065(3) 0.014(2) -0.004(2) -0.022(3)

loop_
_atom_type_symbol
_atom_type_description
_atom_type_scat_dispersion_real
_atom_type_scat_dispersion_imag
_atom_type_scat_source
C C 0.0033 0.0016 'International Tables Vol C Tables 4.2.6.8 and 6.1.1.4'
H H 0.0000 0.0000 'International Tables Vol C Tables 4.2.6.8 and 6.1.1.4'
N N 0.0061 0.0033 'International Tables Vol C Tables 4.2.6.8 and 6.1.1.4'
O O 0.0106 0.0060 'International Tables Vol C Tables 4.2.6.8 and 6.1.1.4'
Cl Cl 0.1484 0.1585 'International Tables Vol C Tables 4.2.6.8 and 6.1.1.4'
Cu Cu 0.3201 1.2651 'International Tables Vol C Tables 4.2.6.8 and 6.1.1.4'

loop_
_geom_angle_atom_site_label_1
_geom_angle_atom_site_label_2
_geom_angle_atom_site_label_3
_geom_angle_site_symmetry_1
_geom_angle_site_symmetry_3
_geom_angle
_geom_angle_publ_flag
N1 Cu1 N4 . . 89.00(6) yes
N1 Cu1 N5 . . 177.92(5) yes
N1 Cu1 N8 . . 90.83(7) yes
N4 Cu1 N5 . . 90.95(7) yes
N4 Cu1 N8 . . 178.47(6) yes
N5 Cu1 N8 . . 89.27(7) yes
C2 O1 C3 . . 117.66(14) no
C6 O2 C7 . . 117.66(15) no
C1 N1 Cu1 . . 129.95(14) no
C2 N3 C1 . . 126.99(15) no
C2 N4 Cu1 . . 128.47(13) no
C5 N5 Cu1 . . 129.88(14) no
C5 N7 C6 . . 127.18(16) no
C6 N8 Cu1 . . 128.07(13) no
N1 C1 N2 . . 123.07(18) no
N1 C1 N3 . . 121.99(17) no
N2 C1 N3 . . 114.90(17) no
N4 C2 O1 . . 127.38(16) no
N4 C2 N3 . . 123.38(16) no
O1 C2 N3 . . 109.23(15) no
O1 C3 C4 . . 106.13(16) no
N5 C5 N6 . . 123.37(18) no
N5 C5 N7 . . 121.73(17) no
N6 C5 N7 . . 114.87(17) no
N8 C6 O2 . . 127.38(17) no
N8 C6 N7 . . 123.61(17) no
O2 C6 N7 . . 109.00(15) no
O2 C7 C8 . . 105.74(16) no
C1 N1 H1A . . 115.1 ?
Cu1 N1 H1A . . 115.0 ?
C1 N2 H2A . . 120.0 ?
C1 N2 H2B . . 120.0 ?
H2A N2 H2B . . 120.0 ?
C2 N3 H3C . . 116.5 ?
C1 N3 H3C . . 116.5 ?
C2 N4 H4D . . 115.7 ?
Cu1 N4 H4D . . 115.8 ?
C5 N5 H5A . . 115.0 ?
Cu1 N5 H5A . . 115.1 ?
C5 N6 H6A . . 120.0 ?
C5 N6 H6B . . 120.0 ?
H6A N6 H6B . . 120.0 ?
C5 N7 H7C . . 116.4 ?
C6 N7 H7C . . 116.4 ?
C6 N8 H8D . . 115.9 ?
Cu1 N8 H8D . . 115.9 ?
O1 C3 H3A . . 110.5 ?
C4 C3 H3A . . 110.4 ?
O1 C3 H3B . . 110.5 ?
C4 C3 H3B . . 110.5 ?
H3A C3 H3B . . 108.7 ?
C3 C4 H4A . . 109.5 ?
C3 C4 H4B . . 109.4 ?
H4A C4 H4B . . 109.5 ?
C3 C4 H4C . . 109.5 ?
H4A C4 H4C . . 109.5 ?
H4B C4 H4C . . 109.5 ?
O2 C7 H7A . . 110.6 ?
C8 C7 H7A . . 110.5 ?
O2 C7 H7B . . 110.6 ?
C8 C7 H7B . . 110.5 ?
H7A C7 H7B . . 108.7 ?
C7 C8 H8A . . 109.6 ?
C7 C8 H8B . . 109.4 ?
H8A C8 H8B . . 109.5 ?
C7 C8 H8C . . 109.4 ?
H8A C8 H8C . . 109.5 ?
H8B C8 H8C . . 109.5 ?
O2C Cl1 O1C . . 110.06(11) no
O2C Cl1 O3C . . 109.30(11) no
O1C Cl1 O3C . . 109.01(10) no
O2C Cl1 O4C . . 110.38(11) no
O1C Cl1 O4C . . 109.74(10) no
O3C Cl1 O4C . . 108.32(12) no
O8C Cl2 O6C . . 113.3(2) no
O5B Cl2 O6B . . 113.7(3) no
O5B Cl2 O8B . . 110.5(3) no
O6B Cl2 O8B . . 110.7(3) no
O8C Cl2 O5C . . 108.38(17) no
O6C Cl2 O5C . . 111.07(18) no
O8C Cl2 O7C . . 109.7(2) no
O6C Cl2 O7C . . 107.69(15) no
O5C Cl2 O7C . . 106.54(16) no
O5B Cl2 O7B . . 108.5(3) no
O6B Cl2 O7B . . 107.5(3) no
O8B Cl2 O7B . . 105.5(3) no

loop_
_geom_bond_atom_site_label_1
_geom_bond_atom_site_label_2
_geom_bond_site_symmetry_2
_geom_bond_distance
_geom_bond_publ_flag
Cu1 N1 . 1.9411(15) yes
Cu1 N4 . 1.9606(15) yes
Cu1 N5 . 1.9376(15) yes
Cu1 N8 . 1.9641(15) yes
O1 C2 . 1.324(2) no
O1 C3 . 1.461(2) no
O2 C6 . 1.325(2) no
O2 C7 . 1.461(2) no
N1 C1 . 1.297(2) no
N2 C1 . 1.356(2) no
N3 C2 . 1.371(2) no
N3 C1 . 1.373(2) no
N4 C2 . 1.288(2) no
N5 C5 . 1.302(2) no
N6 C5 . 1.351(3) no
N7 C5 . 1.369(2) no
N7 C6 . 1.375(2) no
N8 C6 . 1.284(2) no
C3 C4 . 1.506(3) no
C7 C8 . 1.510(3) no
Cl1 O2C . 1.4269(17) no
Cl1 O1C . 1.4372(15) no
Cl1 O3C . 1.4435(16) no
Cl1 O4C . 1.4445(16) no
Cl2 O5B . 1.397(4) no
Cl2 O8C . 1.400(3) no
Cl2 O6C . 1.406(2) no
Cl2 O6B . 1.439(4) no
Cl2 O8B . 1.441(5) no
Cl2 O5C . 1.453(2) no
Cl2 O7C . 1.461(3) no
Cl2 O7B . 1.488(4) no
N1 H1A . 0.8800 ?
N2 H2A . 0.8800 ?
N2 H2B . 0.8800 ?
N3 H3C . 0.8800 ?
N4 H4D . 0.8800 ?
N5 H5A . 0.8800 ?
N6 H6A . 0.8800 ?
N6 H6B . 0.8800 ?
N7 H7C . 0.8800 ?
N8 H8D . 0.8800 ?
C3 H3A . 0.9900 ?
C3 H3B . 0.9898 ?
C4 H4A . 0.9802 ?
C4 H4B . 0.9800 ?
C4 H4C . 0.9804 ?
C7 H7A . 0.9902 ?
C7 H7B . 0.9898 ?
C8 H8A . 0.9796 ?
C8 H8B . 0.9807 ?
C8 H8C . 0.9802 ?

loop_
_geom_hbond_atom_site_label_D
_geom_hbond_atom_site_label_H
_geom_hbond_atom_site_label_A
_geom_hbond_site_symmetry_A
_geom_hbond_distance_DH
_geom_hbond_distance_HA
_geom_hbond_distance_DA
_geom_hbond_angle_DHA
_geom_hbond_publ_flag
N1 H1A O1C 2_654 0.88 2.14 3.013(2) 169 no
N1 H1A Cl1 2_654 0.88 2.99 3.842(2) 164 no
N2 H2A O4C 2_654 0.88 2.37 3.150(3) 147 no
N2 H2B O3C . 0.88 2.25 2.981(3) 141 no
N3 H3C O4C . 0.88 2.31 3.168(2) 166 no
N3 H3C Cl1 . 0.88 2.94 3.801(2) 165 no
N4 H4D O7C . 0.88 2.20 3.031(3) 156 no
N4 H4D O5B . 0.88 2.43 3.244(4) 154 no
N5 H5A O5B . 0.88 2.17 3.026(4) 164 no
N5 H5A O7C . 0.88 2.28 3.081(3) 152 no
N5 H5A Cl2 . 0.88 2.95 3.814(2) 168 no
N6 H6A O5C . 0.88 2.13 2.950(3) 155 no
N6 H6A O6B . 0.88 2.46 3.258(5) 151 no
N6 H6B O6C 2 0.88 2.11 2.905(3) 150 no
N6 H6B O7B 2 0.88 2.39 3.067(5) 133 no
N7 H7C O6C 2 0.88 2.05 2.872(3) 156 no
N7 H7C O6B 2 0.88 2.27 3.122(4) 163 no
N8 H8D O1C 2_654 0.88 2.29 3.149(2) 164 no
